data_9011506
loop_
_publ_author_name
'Tagai, T.'
'Takeda, H.'

_publ_section_title
;
 Superstructure of tetrataenite from the Saint Severin meteorite
;
_journal_name_full 'Zeitschrift fur Kristallographie'
_journal_page_first 14
_journal_page_last 18
_journal_volume 210
_journal_year 1995
_chemical_compound_source 'Saint Severin meteorite, Charente, France'
_chemical_formula_sum 'Fe0.507 Ni0.493'
_chemical_name_mineral Tetrataenite
_space_group_IT_number 6
_symmetry_space_group_name_Hall 'P -2y'
_symmetry_space_group_name_H-M 'P 1 m 1'
_cell_angle_alpha 90
_cell_angle_beta 90.04
_cell_angle_gamma 90
_cell_length_a 3.581
_cell_length_b 3.582
_cell_length_c 3.587
_cell_formula_units_Z 4
_cell_volume 46.011
_database_code_amcsd 0011063
_exptl_crystal_density_diffrn 8.264
_cod_original_formula_sum '(Ni.493 Fe.507)'
_cod_database_code 9011506

loop_
_space_group_symop_operation_xyz
x,y,z
x,-y,z

loop_
_atom_site_aniso_label
_atom_site_aniso_U_11
_atom_site_aniso_U_22
_atom_site_aniso_U_33
_atom_site_aniso_U_12
_atom_site_aniso_U_13
_atom_site_aniso_U_23
NiM1 0.00585 0.00260 0.00130 0.00000 -0.00130 0.00000
FeM1 0.00585 0.00260 0.00130 0.00000 -0.00130 0.00000
NiM2 0.00130 0.00130 0.00261 0.00000 -0.00065 0.00000
FeM2 0.00130 0.00130 0.00261 0.00000 -0.00065 0.00000
FeM3 0.00195 0.00195 0.00391 0.00000 0.00195 0.00000
NiM3 0.00195 0.00195 0.00391 0.00000 0.00195 0.00000
FeM4 0.00910 0.02860 0.02151 0.00000 0.00651 0.00000
NiM4 0.00910 0.02860 0.02151 0.00000 0.00651 0.00000

loop_
_atom_site_label
_atom_site_fract_x
_atom_site_fract_y
_atom_site_fract_z
_atom_site_occupancy
NiM1 0.00000 0.00000 0.00000 0.84000
FeM1 0.00000 0.00000 0.00000 0.16000
NiM2 0.48200 0.00000 0.49300 0.85000
FeM2 0.48200 0.00000 0.49300 0.15000
FeM3 0.50800 0.50000 0.99400 0.85000
NiM3 0.50800 0.50000 0.99400 0.15000
FeM4 0.01100 0.50000 0.52000 0.87000
NiM4 0.01100 0.50000 0.52000 0.13000

loop_
_cod_related_entry_id
_cod_related_entry_database
_cod_related_entry_code
1 AMCSD 0011063
